data_2014186
loop_
_publ_author_name
'Harvey, Miguel Angel'
'Baggio, Sergio'
'Iba\~nez, Andr\'es'
'Baggio, Ricardo'

_publ_section_title
;Bis(acetato-\k^2^<i>O</i>,<i>O</i>')(2,9-dimethyl-1,10-phenanthroline-\k^2^<i>N</i>,<i>N</i>')mercury(II)
 in two differently hydrated crystal forms
;
_journal_issue 8
_journal_name_full 'Acta Crystallographica Section C'
_journal_page_first m382
_journal_page_last m385
_journal_paper_doi 10.1107/S0108270104014131
_journal_volume 60
_journal_year 2004
_chemical_formula_iupac '[Hg (C2 H3 O2)2 (C14 H12 N2]3 , 16H2 O'
_chemical_formula_moiety '3C18 H18 Hg O4 N2 , 16H2 O'
_chemical_formula_sum 'C54 H86 Hg3 N6 O28'
_chemical_formula_weight 1869.03
_chemical_name_systematic
;
tris[bis(acetato-\k^2^O,O')(2,9-dimethyl-1,10-phenanthroline-
\k^2^N,N')mercury(II)] hexadecahydrate
;
_space_group_IT_number 2
_symmetry_cell_setting triclinic
_symmetry_space_group_name_Hall '-P 1'
_symmetry_space_group_name_H-M 'P -1'
_atom_sites_solution_hydrogens geom
_atom_sites_solution_primary direct
_atom_sites_solution_secondary difmap
_audit_creation_method SHELXL97
_cell_angle_alpha 93.11(3)
_cell_angle_beta 90.85(3)
_cell_angle_gamma 118.93(3)
_cell_formula_units_Z 2
_cell_length_a 13.738(3)
_cell_length_b 14.076(3)
_cell_length_c 20.615(4)
_cell_measurement_reflns_used 277
_cell_measurement_temperature 293(2)
_cell_measurement_theta_max 23.78
_cell_measurement_theta_min 2.34
_cell_volume 3480.0(16)
_computing_cell_refinement SMART
_computing_data_collection 'SMART (Bruker, 2001)'
_computing_data_reduction 'SAINT (Bruker, 2000)'
_computing_molecular_graphics 'XP in SHELXTL/PC (Sheldrick, 1994)'
_computing_publication_material SHELXL97
_computing_structure_refinement 'SHELXL97 (Sheldrick, 1997)'
_computing_structure_solution 'SHELXS97 (Sheldrick, 1997)'
_diffrn_ambient_temperature 293(2)
_diffrn_measured_fraction_theta_full 0.989
_diffrn_measured_fraction_theta_max 0.891
_diffrn_measurement_device_type 'Bruker SMART CCD area-detector'
_diffrn_measurement_method '\f and \w'
_diffrn_radiation_monochromator graphite
_diffrn_radiation_source 'fine-focus sealed tube'
_diffrn_radiation_type MoK\a
_diffrn_radiation_wavelength 0.71073
_diffrn_reflns_av_R_equivalents 0.0339
_diffrn_reflns_av_sigmaI/netI 0.0629
_diffrn_reflns_limit_h_max 17
_diffrn_reflns_limit_h_min -17
_diffrn_reflns_limit_k_max 17
_diffrn_reflns_limit_k_min -18
_diffrn_reflns_limit_l_max 26
_diffrn_reflns_limit_l_min -26
_diffrn_reflns_number 29254
_diffrn_reflns_theta_full 25.00
_diffrn_reflns_theta_max 28.01
_diffrn_reflns_theta_min 1.66
_diffrn_standards_decay_% <2
_diffrn_standards_number 0
_exptl_absorpt_coefficient_mu 6.684
_exptl_absorpt_correction_T_max 0.45
_exptl_absorpt_correction_T_min 0.31
_exptl_absorpt_correction_type multi-scan
_exptl_absorpt_process_details 'SADABS (Sheldrick, 1996) in SAINT (Bruker, 2000)'
_exptl_crystal_colour 'pale yellow'
_exptl_crystal_density_diffrn 1.784
_exptl_crystal_density_meas ?
_exptl_crystal_density_method 'not measured'
_exptl_crystal_description prism
_exptl_crystal_F_000 1832
_exptl_crystal_size_max 0.18
_exptl_crystal_size_mid 0.16
_exptl_crystal_size_min 0.12
_refine_diff_density_max 0.765
_refine_diff_density_min -0.774
_refine_ls_extinction_method none
_refine_ls_goodness_of_fit_ref 1.008
_refine_ls_hydrogen_treatment riding
_refine_ls_matrix_type full
_refine_ls_number_parameters 820
_refine_ls_number_reflns 14989
_refine_ls_number_restraints 0
_refine_ls_restrained_S_all 1.008
_refine_ls_R_factor_all 0.0825
_refine_ls_R_factor_gt 0.0446
_refine_ls_shift/su_max 0.010
_refine_ls_shift/su_mean 0.001
_refine_ls_structure_factor_coef Fsqd
_refine_ls_weighting_details 'calc w = 1/[\s^2^(Fo^2^)+(0.0484P)^2^] where P = (Fo^2^+2Fc^2^)/3'
_refine_ls_weighting_scheme calc
_refine_ls_wR_factor_gt 0.1011
_refine_ls_wR_factor_ref 0.1144
_reflns_number_gt 9362
_reflns_number_total 14989
_reflns_threshold_expression I>2\s(I)
_cod_data_source_file hj1012.cif
_cod_data_source_block II
_cod_depositor_comments
;
The following automatic conversions were performed:

'_exptl_crystal_density_meas' value 'not measured' was changed to '?'
- the value is perceived as not measured.

Automatic conversion script
Id: cif_fix_values 3008 2015-01-20 13:52:24Z robertas 
;
_cod_original_cell_volume 3480.2(16)
_cod_original_sg_symbol_H-M P-1
_cod_database_code 2014186
_cod_database_fobs_code 2014186

loop_
_symmetry_equiv_pos_as_xyz
'x, y, z'
'-x, -y, -z'

loop_
_atom_site_label
_atom_site_fract_x
_atom_site_fract_y
_atom_site_fract_z
_atom_site_U_iso_or_equiv
_atom_site_adp_type
_atom_site_calc_flag
_atom_site_refinement_flags
_atom_site_occupancy
_atom_site_disorder_assembly
_atom_site_disorder_group
_atom_site_type_symbol
Hg1 1.27875(2) 0.71893(2) 0.920467(13) 0.06337(9) Uani d . 1 . . Hg
Hg2 0.80829(2) 0.13877(2) 0.751570(13) 0.06877(10) Uani d . 1 . . Hg
Hg3 0.95583(2) 0.73314(2) 0.593338(14) 0.06902(10) Uani d . 1 . . Hg
C1A 1.0488(7) 0.7359(7) 0.9284(3) 0.071(2) Uani d . 1 . . C
C2A 0.9338(8) 0.6932(9) 0.9273(4) 0.085(2) Uani d . 1 . . C
H2AA 0.9048 0.7408 0.9306 0.102 Uiso calc R 1 . . H
C3A 0.8633(7) 0.5857(8) 0.9218(4) 0.082(2) Uani d . 1 . . C
H3AA 0.7868 0.5597 0.9201 0.099 Uiso calc R 1 . . H
C4A 0.9051(6) 0.5133(7) 0.9187(3) 0.068(2) Uani d . 1 . . C
C5A 0.8374(7) 0.3991(7) 0.9161(3) 0.083(3) Uani d . 1 . . C
H5AA 0.7605 0.3697 0.9160 0.099 Uiso calc R 1 . . H
C6A 0.8812(7) 0.3311(7) 0.9139(3) 0.077(2) Uani d . 1 . . C
H6AA 0.8348 0.2563 0.9132 0.092 Uiso calc R 1 . . H
C7A 0.9988(6) 0.3748(6) 0.9128(3) 0.0651(19) Uani d . 1 . . C
C8A 1.0488(8) 0.3089(6) 0.9097(3) 0.082(2) Uani d . 1 . . C
H8AA 1.0047 0.2336 0.9074 0.098 Uiso calc R 1 . . H
C9A 1.1614(8) 0.3540(6) 0.9101(3) 0.075(2) Uani d . 1 . . C
H9AA 1.1939 0.3093 0.9079 0.089 Uiso calc R 1 . . H
C10A 1.2300(6) 0.4689(6) 0.9138(3) 0.0664(19) Uani d . 1 . . C
C11A 1.0708(5) 0.4877(5) 0.9164(3) 0.0501(15) Uani d . 1 . . C
C12A 1.0227(5) 0.5583(6) 0.9188(3) 0.0551(16) Uani d . 1 . . C
C13A 1.3538(7) 0.5186(7) 0.9149(4) 0.088(2) Uani d . 1 . . C
C14A 1.1275(8) 0.8552(7) 0.9375(4) 0.090(3) Uani d . 1 . . C
C1B 1.0744(7) 0.2543(9) 0.7432(3) 0.094(3) Uani d . 1 . . C
C2B 1.1823(10) 0.3539(15) 0.7395(5) 0.138(5) Uani d . 1 . . C
H2BA 1.2452 0.3458 0.7355 0.165 Uiso calc R 1 . . H
C3B 1.1968(10) 0.4558(12) 0.7415(5) 0.130(5) Uani d . 1 . . C
H3BA 1.2676 0.5153 0.7399 0.156 Uiso calc R 1 . . H
C4B 1.1054(9) 0.4697(9) 0.7460(3) 0.100(3) Uani d . 1 . . C
C5B 1.1114(13) 0.5743(10) 0.7482(5) 0.135(6) Uani d . 1 . . C
H5BA 1.1807 0.6359 0.7467 0.162 Uiso calc R 1 . . H
C6B 1.0217(13) 0.5870(9) 0.7525(5) 0.129(5) Uani d . 1 . . C
H6BA 1.0296 0.6566 0.7557 0.155 Uiso calc R 1 . . H
C7B 0.9143(10) 0.4949(7) 0.7521(3) 0.087(3) Uani d . 1 . . C
C8B 0.8167(13) 0.5007(10) 0.7530(4) 0.112(4) Uani d . 1 . . C
H8BA 0.8207 0.5685 0.7521 0.135 Uiso calc R 1 . . H
C9B 0.7187(11) 0.4143(11) 0.7552(4) 0.104(3) Uani d . 1 . . C
H9BA 0.6560 0.4230 0.7586 0.125 Uiso calc R 1 . . H
C10B 0.7053(10) 0.3046(9) 0.7522(3) 0.097(3) Uani d . 1 . . C
C11B 0.9023(7) 0.3894(6) 0.7497(3) 0.0638(19) Uani d . 1 . . C
C12B 0.9974(7) 0.3751(7) 0.7469(3) 0.071(2) Uani d . 1 . . C
C13B 0.5994(7) 0.2039(9) 0.7516(5) 0.108(3) Uani d . 1 . . C
C14B 1.0557(9) 0.1413(9) 0.7448(5) 0.110(3) Uani d . 1 . . C
C1C 0.7721(7) 0.4739(7) 0.5866(3) 0.082(2) Uani d . 1 . . C
C2C 0.7406(9) 0.3624(8) 0.5833(4) 0.111(4) Uani d . 1 . . C
H2CA 0.6655 0.3108 0.5820 0.133 Uiso calc R 1 . . H
C3C 0.8207(13) 0.3285(8) 0.5820(4) 0.110(4) Uani d . 1 . . C
H3CA 0.7991 0.2549 0.5819 0.131 Uiso calc R 1 . . H
C4C 0.9314(10) 0.4041(8) 0.5809(3) 0.087(3) Uani d . 1 . . C
C5C 1.0202(14) 0.3745(10) 0.5778(4) 0.119(5) Uani d . 1 . . C
H5CA 1.0010 0.3013 0.5758 0.142 Uiso calc R 1 . . H
C6C 1.1222(13) 0.4453(13) 0.5777(5) 0.122(5) Uani d . 1 . . C
H6CA 1.1760 0.4234 0.5751 0.146 Uiso calc R 1 . . H
C7C 1.1545(10) 0.5566(10) 0.5815(4) 0.094(3) Uani d . 1 . . C
C8C 1.2624(12) 0.6349(15) 0.5828(4) 0.133(6) Uani d . 1 . . C
H8CA 1.3174 0.6144 0.5818 0.160 Uiso calc R 1 . . H
C9C 1.2941(9) 0.7451(13) 0.5855(5) 0.126(4) Uani d . 1 . . C
H9CA 1.3691 0.7964 0.5852 0.151 Uiso calc R 1 . . H
C10C 1.2118(8) 0.7805(9) 0.5887(3) 0.099(3) Uani d . 1 . . C
C11C 1.0732(7) 0.5910(7) 0.5842(3) 0.068(2) Uani d . 1 . . C
C12C 0.9601(7) 0.5123(6) 0.5838(3) 0.0636(18) Uani d . 1 . . C
C13C 1.2394(8) 0.8969(8) 0.5932(6) 0.127(4) Uani d . 1 . . C
C14C 0.6912(7) 0.5148(8) 0.5893(5) 0.104(3) Uani d . 1 . . C
C1D 1.3781(7) 0.8150(7) 0.8054(4) 0.080(2) Uani d . 1 . . C
C2D 1.4404(8) 0.8637(8) 0.7462(4) 0.113(3) Uani d . 1 . . C
C1E 1.4281(7) 0.8348(7) 1.0248(4) 0.076(2) Uani d . 1 . . C
C2E 1.5061(7) 0.9092(7) 1.0800(4) 0.096(3) Uani d . 1 . . C
C1F 0.7508(7) 0.0141(6) 0.8621(4) 0.073(2) Uani d . 1 . . C
C2F 0.6890(8) -0.0607(8) 0.9143(4) 0.110(3) Uani d . 1 . . C
C1G 0.7367(10) 0.0123(9) 0.6321(5) 0.115(3) Uani d . 1 . . C
C2G 0.7146(13) -0.0578(10) 0.5678(5) 0.163(5) Uani d . 1 . . C
C1H 0.9479(11) 0.8173(8) 0.7202(5) 0.094(3) Uani d . 1 . . C
C2H 0.9205(10) 0.8533(9) 0.7857(4) 0.122(4) Uani d . 1 . . C
C1I 0.9060(10) 0.8231(8) 0.4903(4) 0.088(3) Uani d . 1 . . C
C2I 0.8943(10) 0.8799(8) 0.4322(4) 0.123(4) Uani d . 1 . . C
N1A 1.0917(4) 0.6670(4) 0.9238(2) 0.0521(12) Uani d . 1 . . N
N2A 1.1820(4) 0.5316(4) 0.9165(2) 0.0517(12) Uani d . 1 . . N
N1B 0.9864(5) 0.2744(6) 0.7460(2) 0.0694(16) Uani d . 1 . . N
N2B 0.8012(5) 0.2992(5) 0.7502(2) 0.0633(15) Uani d . 1 . . N
N1C 0.8816(5) 0.5462(4) 0.5868(2) 0.0613(14) Uani d . 1 . . N
N2C 1.1029(5) 0.6990(6) 0.5880(3) 0.0682(16) Uani d . 1 . . N
O1D 1.3953(4) 0.7465(5) 0.8309(3) 0.0909(16) Uani d . 1 . . O
O2D 1.3097(5) 0.8399(5) 0.8281(3) 0.1010(18) Uani d . 1 . . O
O1E 1.4353(5) 0.7561(6) 1.0028(3) 0.127(2) Uani d . 1 . . O
O2E 1.3547(5) 0.8511(5) 1.0015(3) 0.106(2) Uani d . 1 . . O
O1F 0.6935(4) 0.0351(5) 0.8229(3) 0.0978(18) Uani d . 1 . . O
O2F 0.8518(5) 0.0551(5) 0.8588(3) 0.0923(16) Uani d . 1 . . O
O1G 0.7080(6) 0.0810(6) 0.6355(3) 0.117(2) Uani d . 1 . . O
O2G 0.7855(7) 0.0007(6) 0.6780(3) 0.128(3) Uani d . 1 . . O
O1H 1.0416(7) 0.8465(6) 0.7051(4) 0.131(3) Uani d . 1 . . O
O2H 0.8680(6) 0.7571(5) 0.6826(3) 0.0977(18) Uani d . 1 . . O
O1I 1.0019(6) 0.8500(5) 0.5125(3) 0.115(2) Uani d . 1 . . O
O2I 0.8266(6) 0.7523(6) 0.5138(3) 0.119(2) Uani d . 1 . . O
O1W 0.0089(6) 0.0362(6) 0.9370(3) 0.127(2) Uani d . 1 . . O
O2W 0.2351(6) -0.0217(6) 0.7821(3) 0.125(2) Uani d . 1 . . O
O3W 0.3888(6) 0.3216(6) 0.5217(3) 0.133(2) Uani d . 1 . . O
O4W 0.5330(6) 0.0659(6) 0.5547(4) 0.144(3) Uani d . 1 . . O
O5W 0.3176(6) 0.2215(6) 0.3043(3) 0.135(2) Uani d . 1 . . O
O6W 0.3513(6) 0.3627(7) 0.0904(4) 0.158(3) Uani d . 1 . . O
O7W 0.2180(5) 0.1254(5) 0.8829(3) 0.122(2) Uani d . 1 . . O
O8W 0.4407(6) 0.1910(6) 0.5969(4) 0.136(2) Uani d . 1 . . O
O9W 0.4448(6) 0.3171(7) 0.2004(3) 0.143(3) Uani d . 1 . . O
O10W 0.3286(7) 0.1635(8) 0.7098(4) 0.168(3) Uani d . 1 . . O
O11W 0.3854(7) 0.2744(7) 0.9757(4) 0.164(3) Uani d . 1 . . O
O12W 0.5630(7) 0.4166(8) 0.8913(5) 0.180(4) Uani d . 1 . . O
O13W 0.4849(7) 0.3454(11) 0.4070(5) 0.224(5) Uani d . 1 . . O
O14W 0.4039(9) 0.4683(10) 0.6154(6) 0.243(6) Uani d . 1 . . O
O15W 0.4772(8) 0.4611(9) 0.7456(5) 0.213(5) Uani d . 1 . . O
O16W 0.3945(13) 0.3047(13) 0.8117(7) 0.293(7) Uani d . 1 . . O

loop_
_atom_site_aniso_label
_atom_site_aniso_U_11
_atom_site_aniso_U_22
_atom_site_aniso_U_33
_atom_site_aniso_U_12
_atom_site_aniso_U_13
_atom_site_aniso_U_23
Hg1 0.05485(17) 0.05887(17) 0.07233(18) 0.02445(14) 0.00152(13) 0.00433(13)
Hg2 0.0726(2) 0.06321(18) 0.06641(18) 0.03002(15) -0.00697(14) 0.00465(13)
Hg3 0.06991(19) 0.07233(19) 0.07314(19) 0.04168(16) -0.00082(14) 0.00031(14)
C1A 0.076(5) 0.102(6) 0.056(4) 0.060(5) 0.002(4) 0.008(4)
C2A 0.096(7) 0.131(8) 0.068(5) 0.086(7) 0.010(5) 0.018(5)
C3A 0.067(5) 0.120(7) 0.070(5) 0.052(6) 0.008(4) 0.023(5)
C4A 0.056(4) 0.104(6) 0.039(3) 0.036(5) -0.004(3) 0.001(4)
C5A 0.058(5) 0.094(6) 0.053(4) 0.002(5) 0.002(4) 0.015(4)
C6A 0.083(6) 0.070(5) 0.041(4) 0.008(5) 0.005(4) 0.005(3)
C7A 0.075(5) 0.063(5) 0.035(3) 0.017(4) -0.004(3) 0.000(3)
C8A 0.110(7) 0.057(5) 0.064(5) 0.031(5) 0.000(5) -0.007(4)
C9A 0.105(7) 0.061(5) 0.067(5) 0.048(5) 0.009(4) 0.004(4)
C10A 0.086(5) 0.060(4) 0.059(4) 0.039(4) 0.009(4) 0.007(3)
C11A 0.064(4) 0.050(4) 0.032(3) 0.024(3) 0.001(3) 0.003(3)
C12A 0.049(4) 0.070(5) 0.036(3) 0.021(4) -0.003(3) 0.004(3)
C13A 0.073(5) 0.090(6) 0.122(7) 0.054(5) 0.019(5) 0.021(5)
C14A 0.109(7) 0.064(5) 0.107(6) 0.049(5) 0.006(5) 0.007(5)
C1B 0.062(5) 0.167(10) 0.046(4) 0.048(6) 0.011(4) 0.017(5)
C2B 0.081(8) 0.265(17) 0.069(6) 0.082(11) 0.012(5) 0.039(10)
C3B 0.069(7) 0.172(12) 0.084(7) 0.006(9) -0.013(5) 0.032(8)
C4B 0.093(7) 0.117(8) 0.041(4) 0.012(6) -0.002(4) 0.018(5)
C5B 0.173(14) 0.075(8) 0.059(6) -0.018(8) -0.007(8) 0.007(5)
C6B 0.224(16) 0.060(6) 0.053(5) 0.030(10) -0.004(9) 0.001(4)
C7B 0.131(8) 0.078(6) 0.036(4) 0.037(6) 0.006(4) 0.005(4)
C8B 0.188(13) 0.129(10) 0.057(5) 0.105(10) 0.017(7) 0.016(6)
C9B 0.138(10) 0.161(10) 0.068(5) 0.114(9) 0.020(6) 0.024(6)
C10B 0.167(10) 0.157(9) 0.043(4) 0.136(9) 0.017(5) 0.022(5)
C11B 0.088(6) 0.056(4) 0.035(3) 0.026(4) 0.004(3) -0.002(3)
C12B 0.073(5) 0.075(5) 0.035(3) 0.012(5) -0.002(3) -0.002(3)
C13B 0.053(5) 0.121(8) 0.137(8) 0.030(6) 0.017(5) 0.036(7)
C14B 0.125(8) 0.145(9) 0.116(7) 0.106(8) 0.022(6) 0.037(7)
C1C 0.087(6) 0.073(5) 0.048(4) 0.008(5) 0.001(4) 0.002(4)
C2C 0.116(8) 0.083(7) 0.059(5) -0.009(6) -0.006(5) 0.001(5)
C3C 0.192(13) 0.079(7) 0.056(5) 0.064(9) 0.011(7) 0.003(4)
C4C 0.141(9) 0.082(6) 0.040(4) 0.055(7) 0.008(5) 0.007(4)
C5C 0.254(16) 0.126(10) 0.049(5) 0.151(12) -0.002(8) 0.000(6)
C6C 0.187(13) 0.182(15) 0.069(6) 0.149(12) -0.005(8) -0.010(8)
C7C 0.115(8) 0.165(10) 0.054(4) 0.111(8) -0.004(5) -0.005(5)
C8C 0.130(11) 0.284(18) 0.062(5) 0.165(14) -0.013(6) -0.015(9)
C9C 0.070(6) 0.225(15) 0.082(7) 0.072(9) 0.002(5) 0.005(9)
C10C 0.071(6) 0.169(11) 0.054(5) 0.057(7) 0.001(4) 0.002(5)
C11C 0.083(6) 0.103(6) 0.042(4) 0.063(5) 0.005(4) 0.002(4)
C12C 0.093(6) 0.069(5) 0.040(3) 0.048(5) 0.006(4) -0.002(3)
C13C 0.087(7) 0.071(6) 0.176(11) 0.000(5) 0.013(7) 0.006(6)
C14C 0.058(5) 0.128(8) 0.123(7) 0.042(5) 0.010(5) 0.021(6)
C1D 0.060(5) 0.074(6) 0.072(5) 0.005(4) -0.011(4) -0.001(4)
C2D 0.093(7) 0.111(7) 0.080(6) 0.003(6) 0.011(5) 0.026(5)
C1E 0.067(5) 0.067(5) 0.071(5) 0.014(4) 0.007(4) 0.005(4)
C2E 0.090(6) 0.106(7) 0.072(5) 0.035(5) -0.017(5) -0.009(5)
C1F 0.077(6) 0.052(4) 0.076(5) 0.022(4) -0.009(4) -0.001(4)
C2F 0.115(8) 0.091(6) 0.091(6) 0.021(6) 0.018(6) 0.036(5)
C1G 0.157(10) 0.102(8) 0.094(7) 0.072(8) -0.027(7) -0.022(6)
C2G 0.246(15) 0.155(10) 0.100(8) 0.113(11) -0.037(9) -0.058(7)
C1H 0.133(9) 0.094(7) 0.084(6) 0.080(7) -0.009(7) -0.006(5)
C2H 0.194(11) 0.136(8) 0.072(5) 0.111(9) 0.004(6) -0.009(6)
C1I 0.125(9) 0.084(6) 0.078(6) 0.071(7) -0.012(6) -0.008(5)
C2I 0.180(11) 0.123(8) 0.080(6) 0.084(8) -0.009(7) 0.026(6)
N1A 0.050(3) 0.065(4) 0.045(3) 0.031(3) 0.002(2) 0.001(2)
N2A 0.057(3) 0.049(3) 0.045(3) 0.023(3) 0.006(2) 0.000(2)
N1B 0.061(4) 0.101(5) 0.041(3) 0.034(4) 0.003(3) 0.009(3)
N2B 0.089(5) 0.076(4) 0.039(3) 0.052(4) 0.005(3) 0.007(3)
N1C 0.072(4) 0.057(3) 0.045(3) 0.025(3) -0.004(3) -0.003(2)
N2C 0.062(4) 0.094(5) 0.053(3) 0.043(4) -0.001(3) 0.001(3)
O1D 0.077(4) 0.104(4) 0.083(4) 0.034(3) 0.015(3) 0.020(3)
O2D 0.091(4) 0.100(4) 0.105(4) 0.041(4) 0.015(4) 0.003(3)
O1E 0.093(5) 0.131(6) 0.142(6) 0.049(4) -0.034(4) -0.044(5)
O2E 0.102(5) 0.077(4) 0.120(5) 0.030(3) -0.043(4) -0.003(3)
O1F 0.066(3) 0.109(4) 0.102(4) 0.026(3) 0.002(3) 0.040(4)
O2F 0.080(4) 0.093(4) 0.105(4) 0.042(3) 0.004(3) 0.024(3)
O1G 0.151(6) 0.102(5) 0.099(5) 0.065(5) -0.029(4) -0.010(4)
O2G 0.193(7) 0.132(6) 0.097(5) 0.116(6) -0.047(5) -0.033(4)
O1H 0.121(6) 0.132(6) 0.140(6) 0.066(5) -0.001(5) -0.028(5)
O2H 0.119(5) 0.123(5) 0.074(4) 0.079(4) 0.006(4) -0.014(3)
O1I 0.125(6) 0.098(5) 0.125(5) 0.055(4) -0.021(5) 0.014(4)
O2I 0.128(6) 0.140(6) 0.114(5) 0.082(5) 0.014(5) 0.038(5)
O1W 0.131(6) 0.173(7) 0.120(5) 0.106(5) 0.020(4) 0.034(5)
O2W 0.124(5) 0.121(5) 0.134(5) 0.063(5) 0.003(4) 0.001(4)
O3W 0.127(6) 0.148(6) 0.142(6) 0.082(5) -0.014(5) 0.017(5)
O4W 0.108(5) 0.168(7) 0.164(6) 0.079(5) -0.024(5) -0.034(6)
O5W 0.136(6) 0.157(6) 0.130(5) 0.082(5) 0.033(5) 0.038(5)
O6W 0.104(5) 0.195(8) 0.204(8) 0.096(6) -0.002(5) 0.012(6)
O7W 0.111(5) 0.106(5) 0.159(6) 0.059(4) 0.006(5) 0.015(4)
O8W 0.131(6) 0.137(6) 0.157(6) 0.078(5) 0.002(5) 0.020(5)
O9W 0.143(6) 0.181(7) 0.137(6) 0.099(6) 0.044(5) 0.037(5)
O10W 0.151(7) 0.230(10) 0.165(7) 0.120(7) 0.041(6) 0.059(7)
O11W 0.198(8) 0.158(7) 0.169(7) 0.115(7) -0.040(6) -0.011(6)
O12W 0.140(7) 0.170(8) 0.214(9) 0.065(6) 0.007(7) 0.002(7)
O13W 0.127(7) 0.381(17) 0.210(10) 0.152(10) 0.037(7) 0.086(10)
O14W 0.177(9) 0.278(13) 0.314(14) 0.158(10) -0.064(9) -0.124(11)
O15W 0.157(8) 0.239(11) 0.247(11) 0.109(8) -0.014(8) -0.056(9)
O16W 0.365(19) 0.322(17) 0.272(14) 0.235(16) 0.009(14) -0.025(13)

loop_
_atom_type_symbol
_atom_type_description
_atom_type_scat_dispersion_real
_atom_type_scat_dispersion_imag
_atom_type_scat_source
C C 0.0033 0.0016 'International Tables Vol C Tables 4.2.6.8 and 6.1.1.4'
H H 0.0000 0.0000 'International Tables Vol C Tables 4.2.6.8 and 6.1.1.4'
N N 0.0061 0.0033 'International Tables Vol C Tables 4.2.6.8 and 6.1.1.4'
O O 0.0106 0.0060 'International Tables Vol C Tables 4.2.6.8 and 6.1.1.4'
Hg Hg -2.3894 9.2266 'International Tables Vol C Tables 4.2.6.8 and 6.1.1.4'

loop_
_geom_angle_atom_site_label_1
_geom_angle_atom_site_label_2
_geom_angle_atom_site_label_3
_geom_angle
_geom_angle_publ_flag
O2E Hg1 N2A 134.23(19) ?
O2E Hg1 N1A 102.5(2) ?
N2A Hg1 N1A 72.57(19) y
O2E Hg1 O1D 114.0(2) ?
N2A Hg1 O1D 100.5(2) ?
N1A Hg1 O1D 131.11(18) ?
O2E Hg1 O2D 97.6(2) ?
N2A Hg1 O2D 127.77(18) ?
N1A Hg1 O2D 93.5(2) ?
O1D Hg1 O2D 51.8(2) y
O2E Hg1 O1E 51.7(2) y
N2A Hg1 O1E 100.0(2) ?
N1A Hg1 O1E 136.3(2) ?
O1D Hg1 O1E 92.5(2) ?
O2D Hg1 O1E 121.5(2) ?
O1F Hg2 N1B 140.3(2) ?
O1F Hg2 O2G 96.8(3) ?
N1B Hg2 O2G 106.9(3) ?
O1F Hg2 N2B 109.7(2) ?
N1B Hg2 N2B 73.3(2) y
O2G Hg2 N2B 137.2(2) ?
O1F Hg2 O1G 109.2(2) ?
N1B Hg2 O1G 110.5(2) ?
O2G Hg2 O1G 50.1(2) y
N2B Hg2 O1G 88.8(2) ?
O1F Hg2 O2F 50.44(18) y
N1B Hg2 O2F 94.71(19) ?
O2G Hg2 O2F 96.4(2) ?
N2B Hg2 O2F 126.35(18) ?
O1G Hg2 O2F 142.1(2) ?
O1I Hg3 N2C 98.5(2) ?
O1I Hg3 N1C 129.9(2) ?
N2C Hg3 N1C 73.2(2) y
O1I Hg3 O2H 119.5(2) ?
N2C Hg3 O2H 130.1(2) ?
N1C Hg3 O2H 100.6(2) ?
O1I Hg3 O2I 52.2(2) y
N2C Hg3 O2I 136.8(2) ?
N1C Hg3 O2I 100.6(2) ?
O2H Hg3 O2I 93.1(2) ?
O1I Hg3 O1H 108.9(3) ?
N2C Hg3 O1H 89.3(2) ?
N1C Hg3 O1H 120.0(2) ?
O2H Hg3 O1H 50.2(2) y
O2I Hg3 O1H 127.4(2) ?
N1A C1A C2A 119.3(8) ?
N1A C1A C14A 118.3(7) ?
C2A C1A C14A 122.3(8) ?
C3A C2A C1A 122.2(8) ?
C3A C2A H2AA 118.9 ?
C1A C2A H2AA 118.9 ?
C2A C3A C4A 119.7(8) ?
C2A C3A H3AA 120.1 ?
C4A C3A H3AA 120.1 ?
C3A C4A C5A 123.6(8) ?
C3A C4A C12A 117.3(8) ?
C5A C4A C12A 119.1(8) ?
C6A C5A C4A 121.9(8) ?
C6A C5A H5AA 119.0 ?
C4A C5A H5AA 119.0 ?
C5A C6A C7A 119.7(8) ?
C5A C6A H6AA 120.2 ?
C7A C6A H6AA 120.2 ?
C8A C7A C11A 116.5(7) ?
C8A C7A C6A 122.4(8) ?
C11A C7A C6A 121.1(8) ?
C9A C8A C7A 120.4(7) ?
C9A C8A H8AA 119.8 ?
C7A C8A H8AA 119.8 ?
C8A C9A C10A 120.5(8) ?
C8A C9A H9AA 119.7 ?
C10A C9A H9AA 119.7 ?
N2A C10A C9A 118.9(7) ?
N2A C10A C13A 120.5(6) ?
C9A C10A C13A 120.6(7) ?
N2A C11A C7A 122.6(6) ?
N2A C11A C12A 119.1(6) ?
C7A C11A C12A 118.2(6) ?
N1A C12A C4A 121.7(7) ?
N1A C12A C11A 118.4(6) ?
C4A C12A C11A 119.9(7) ?
N1B C1B C2B 113.0(10) ?
N1B C1B C14B 120.3(8) ?
C2B C1B C14B 126.7(10) ?
C3B C2B C1B 125.1(12) ?
C3B C2B H2BA 117.4 ?
C1B C2B H2BA 117.4 ?
C2B C3B C4B 118.6(12) ?
C2B C3B H3BA 120.7 ?
C4B C3B H3BA 120.7 ?
C3B C4B C5B 123.1(12) ?
C3B C4B C12B 118.7(11) ?
C5B C4B C12B 118.1(11) ?
C6B C5B C4B 122.7(13) ?
C6B C5B H5BA 118.7 ?
C4B C5B H5BA 118.7 ?
C5B C6B C7B 120.2(12) ?
C5B C6B H6BA 119.9 ?
C7B C6B H6BA 119.9 ?
C8B C7B C11B 116.1(9) ?
C8B C7B C6B 123.9(11) ?
C11B C7B C6B 120.0(11) ?
C9B C8B C7B 122.5(11) ?
C9B C8B H8BA 118.7 ?
C7B C8B H8BA 118.7 ?
C8B C9B C10B 121.7(10) ?
C8B C9B H9BA 119.1 ?
C10B C9B H9BA 119.1 ?
N2B C10B C13B 119.1(8) ?
N2B C10B C9B 115.4(10) ?
C13B C10B C9B 125.4(10) ?
N2B C11B C7B 121.9(8) ?
N2B C11B C12B 117.9(7) ?
C7B C11B C12B 120.2(8) ?
N1B C12B C11B 120.3(7) ?
N1B C12B C4B 120.9(9) ?
C11B C12B C4B 118.7(9) ?
N1C C1C C2C 117.8(9) ?
N1C C1C C14C 118.9(8) ?
C2C C1C C14C 123.3(9) ?
C3C C2C C1C 120.8(9) ?
C3C C2C H2CA 119.6 ?
C1C C2C H2CA 119.6 ?
C4C C3C C2C 119.9(10) ?
C4C C3C H3CA 120.1 ?
C2C C3C H3CA 120.1 ?
C3C C4C C12C 118.3(10) ?
C3C C4C C5C 123.0(11) ?
C12C C4C C5C 118.7(10) ?
C6C C5C C4C 122.2(12) ?
C6C C5C H5CA 118.9 ?
C4C C5C H5CA 118.9 ?
C5C C6C C7C 120.5(13) ?
C5C C6C H6CA 119.7 ?
C7C C6C H6CA 119.7 ?
C8C C7C C6C 122.5(11) ?
C8C C7C C11C 117.2(11) ?
C6C C7C C11C 120.3(11) ?
C7C C8C C9C 122.4(10) ?
C7C C8C H8CA 118.8 ?
C9C C8C H8CA 118.8 ?
C8C C9C C10C 120.7(11) ?
C8C C9C H9CA 119.7 ?
C10C C9C H9CA 119.7 ?
N2C C10C C9C 115.6(10) ?
N2C C10C C13C 120.6(8) ?
C9C C10C C13C 123.8(11) ?
N2C C11C C12C 119.7(7) ?
N2C C11C C7C 121.3(9) ?
C12C C11C C7C 119.1(9) ?
C4C C12C N1C 122.0(8) ?
C4C C12C C11C 119.1(8) ?
N1C C12C C11C 118.8(6) ?
O1D C1D O2D 120.3(8) ?
O1D C1D C2D 117.7(10) ?
O2D C1D C2D 122.0(10) ?
O1E C1E O2E 118.4(8) ?
O1E C1E C2E 120.7(9) ?
O2E C1E C2E 120.8(9) ?
O2F C1F O1F 121.3(8) ?
O2F C1F C2F 122.0(8) ?
O1F C1F C2F 116.6(8) ?
O1G C1G O2G 120.6(9) ?
O1G C1G C2G 119.2(11) ?
O2G C1G C2G 120.2(11) ?
O1H C1H O2H 121.0(9) ?
O1H C1H C2H 122.5(11) ?
O2H C1H C2H 116.6(10) ?
O2I C1I O1I 119.7(9) ?
O2I C1I C2I 121.8(11) ?
O1I C1I C2I 118.4(10) ?
C12A N1A C1A 119.8(6) ?
C12A N1A Hg1 114.8(4) ?
C1A N1A Hg1 125.4(5) ?
C10A N2A C11A 121.0(6) ?
C10A N2A Hg1 124.0(5) ?
C11A N2A Hg1 115.0(4) ?
C12B N1B C1B 123.6(8) ?
C12B N1B Hg2 114.3(5) ?
C1B N1B Hg2 122.1(6) ?
C11B N2B C10B 122.2(7) ?
C11B N2B Hg2 114.1(5) ?
C10B N2B Hg2 123.7(6) ?
C1C N1C C12C 121.2(7) ?
C1C N1C Hg3 124.9(6) ?
C12C N1C Hg3 113.9(5) ?
C11C N2C C10C 122.9(7) ?
C11C N2C Hg3 114.4(5) ?
C10C N2C Hg3 122.7(6) ?
C1D O1D Hg1 97.3(5) ?
C1D O2D Hg1 90.4(5) ?
C1E O1E Hg1 87.8(6) ?
C1E O2E Hg1 101.9(6) ?
C1F O1F Hg2 106.7(5) ?
C1F O2F Hg2 81.4(5) ?
C1G O1G Hg2 86.5(6) ?
C1G O2G Hg2 102.8(6) ?
C1H O1H Hg3 87.0(6) ?
C1H O2H Hg3 101.8(6) ?
C1I O1I Hg3 99.0(6) ?
C1I O2I Hg3 89.1(6) ?

loop_
_geom_bond_atom_site_label_1
_geom_bond_atom_site_label_2
_geom_bond_site_symmetry_2
_geom_bond_distance
_geom_bond_publ_flag
Hg1 O2E . 2.253(6) y
Hg1 N2A . 2.305(5) y
Hg1 N1A . 2.309(5) y
Hg1 O1D . 2.385(5) y
Hg1 O2D . 2.527(6) y
Hg1 O1E . 2.547(6) y
Hg2 O1F . 2.203(5) y
Hg2 N1B . 2.271(6) y
Hg2 O2G . 2.292(6) y
Hg2 N2B . 2.308(6) y
Hg2 O1G . 2.626(6) y
Hg2 O2F . 2.748(5) y
Hg3 O1I . 2.282(6) y
Hg3 N2C . 2.295(6) y
Hg3 N1C . 2.312(5) y
Hg3 O2H . 2.313(5) y
Hg3 O2I . 2.517(7) y
Hg3 O1H . 2.635(7) y
C1A N1A . 1.358(9) ?
C1A C2A . 1.392(11) ?
C1A C14A . 1.493(12) ?
C2A C3A . 1.342(11) ?
C2A H2AA . 0.9300 ?
C3A C4A . 1.391(11) ?
C3A H3AA . 0.9300 ?
C4A C5A . 1.413(11) ?
C4A C12A . 1.421(9) ?
C5A C6A . 1.353(11) ?
C5A H5AA . 0.9300 ?
C6A C7A . 1.425(10) ?
C6A H6AA . 0.9300 ?
C7A C8A . 1.395(11) ?
C7A C11A . 1.406(9) ?
C8A C9A . 1.359(11) ?
C8A H8AA . 0.9300 ?
C9A C10A . 1.421(10) ?
C9A H9AA . 0.9300 ?
C10A N2A . 1.332(8) ?
C10A C13A . 1.492(10) ?
C11A N2A . 1.343(8) ?
C11A C12A . 1.434(9) ?
C12A N1A . 1.352(8) ?
C1B N1B . 1.369(10) ?
C1B C2B . 1.475(16) ?
C1B C14B . 1.486(13) ?
C2B C3B . 1.346(17) ?
C2B H2BA . 0.9300 ?
C3B C4B . 1.366(15) ?
C3B H3BA . 0.9300 ?
C4B C5B . 1.433(16) ?
C4B C12B . 1.437(11) ?
C5B C6B . 1.331(17) ?
C5B H5BA . 0.9300 ?
C6B C7B . 1.416(15) ?
C6B H6BA . 0.9300 ?
C7B C8B . 1.382(14) ?
C7B C11B . 1.411(11) ?
C8B C9B . 1.310(14) ?
C8B H8BA . 0.9300 ?
C9B C10B . 1.462(14) ?
C9B H9BA . 0.9300 ?
C10B N2B . 1.357(10) ?
C10B C13B . 1.459(13) ?
C11B N2B . 1.356(9) ?
C11B C12B . 1.417(11) ?
C12B N1B . 1.350(9) ?
C1C N1C . 1.347(9) ?
C1C C2C . 1.409(13) ?
C1C C14C . 1.479(12) ?
C2C C3C . 1.396(14) ?
C2C H2CA . 0.9300 ?
C3C C4C . 1.372(14) ?
C3C H3CA . 0.9300 ?
C4C C12C . 1.374(11) ?
C4C C5C . 1.469(15) ?
C5C C6C . 1.267(16) ?
C5C H5CA . 0.9300 ?
C6C C7C . 1.403(15) ?
C6C H6CA . 0.9300 ?
C7C C8C . 1.352(16) ?
C7C C11C . 1.418(11) ?
C8C C9C . 1.391(17) ?
C8C H8CA . 0.9300 ?
C9C C10C . 1.440(14) ?
C9C H9CA . 0.9300 ?
C10C N2C . 1.376(10) ?
C10C C13C . 1.489(13) ?
C11C N2C . 1.366(9) ?
C11C C12C . 1.406(10) ?
C12C N1C . 1.376(9) ?
C1D O1D . 1.239(10) ?
C1D O2D . 1.240(10) ?
C1D C2D . 1.499(11) ?
C1E O1E . 1.223(10) ?
C1E O2E . 1.233(10) ?
C1E C2E . 1.513(11) ?
C1F O2F . 1.224(9) ?
C1F O1F . 1.261(9) ?
C1F C2F . 1.508(11) ?
C1G O1G . 1.207(11) ?
C1G O2G . 1.215(11) ?
C1G C2G . 1.542(13) ?
C1H O1H . 1.199(11) ?
C1H O2H . 1.235(11) ?
C1H C2H . 1.532(12) ?
C1I O2I . 1.198(11) ?
C1I O1I . 1.253(11) ?
C1I C2I . 1.525(12) ?
